data_2007272
loop_
_publ_author_name
'Blake, Alexander J.'
'Champness, Neil R.'
'Li, Wan-Sheung'
'Mountford, Philip'
'Schr\"oder, Martin'
'Wilson, Paul J.'

_publ_section_title
;
 Bis(2-hydroxyethyl)(2-nitrobenzyl)ammonium Bromide
;
_journal_issue 5
_journal_name_full 'Acta Crystallographica Section C'
_journal_page_first IUC9800020
_journal_paper_doi 10.1107/S0108270198098783
_journal_volume 54
_journal_year 1998
_chemical_formula_moiety 'C11 H17 N2 O4 +, Br -'
_chemical_formula_sum 'C11 H17 Br N2 O4'
_chemical_formula_weight 321.18
_chemical_name_common 'N-(2-nitrobenzyl)diethanolamine hydrobromide'
_chemical_name_systematic 'N-(2-nitrobenzyl)diethanolammonium bromide'
_space_group_IT_number 14
_symmetry_cell_setting monoclinic
_symmetry_space_group_name_Hall '-P 2ybc'
_symmetry_space_group_name_H-M 'P 1 21/c 1'
_audit_creation_method SHELXL-97
_cell_angle_alpha 90.00
_cell_angle_beta 99.64(2)
_cell_angle_gamma 90.00
_cell_formula_units_Z 4
_cell_length_a 6.644(13)
_cell_length_b 23.030(4)
_cell_length_c 8.856(3)
_cell_measurement_reflns_used 39
_cell_measurement_temperature 150(2)
_cell_measurement_theta_max 15.5
_cell_measurement_theta_min 12.5
_cell_volume 1336(3)
_computing_cell_refinement STADI-4
_computing_data_collection 'STADI-4 (Stoe & Cie, 1996a)'
_computing_data_reduction 'X-RED (Stoe & Cie, 1996b)'
_computing_molecular_graphics 'SHELXTL/PC version 5.03 (Sheldrick, 1994)'
_computing_publication_material SHELXL-97
_computing_structure_refinement 'SHELXL-97 (Sheldrick, 1997)'
_computing_structure_solution 'SHELXS-97 (Sheldrick, 1990)'
_diffrn_ambient_temperature 150(2)
_diffrn_measured_fraction_theta_full 0.998
_diffrn_measured_fraction_theta_max 0.998
_diffrn_measurement_device_type
;
Stoe Stadi-4 four-circle with Oxford Cryosystems open-flow
cryostat (Cosier & Glazer, 1986)
;
_diffrn_measurement_method \w/\q
_diffrn_radiation_monochromator graphite
_diffrn_radiation_source 'fine-focus sealed tube'
_diffrn_radiation_type MoK\a
_diffrn_radiation_wavelength 0.71073
_diffrn_reflns_av_R_equivalents 0.044
_diffrn_reflns_av_sigmaI/netI 0.047
_diffrn_reflns_limit_h_max 7
_diffrn_reflns_limit_h_min -7
_diffrn_reflns_limit_k_max 27
_diffrn_reflns_limit_k_min 0
_diffrn_reflns_limit_l_max 10
_diffrn_reflns_limit_l_min -1
_diffrn_reflns_number 2520
_diffrn_reflns_theta_full 25.02
_diffrn_reflns_theta_max 25.02
_diffrn_reflns_theta_min 2.93
_diffrn_standards_decay_% 'random variation +-6.9'
_diffrn_standards_interval_time 60
_diffrn_standards_number 3
_exptl_absorpt_coefficient_mu 3.086
_exptl_absorpt_correction_T_max 0.781
_exptl_absorpt_correction_T_min 0.655
_exptl_absorpt_correction_type \y-scans
_exptl_absorpt_process_details 'North, Phillips & Mathews, 1968'
_exptl_crystal_colour yellow
_exptl_crystal_density_diffrn 1.597
_exptl_crystal_density_method 'not measured'
_exptl_crystal_description needle
_exptl_crystal_F_000 656
_exptl_crystal_size_max 0.48
_exptl_crystal_size_mid 0.12
_exptl_crystal_size_min 0.08
_refine_diff_density_max 1.41
_refine_diff_density_min -0.58
_refine_ls_extinction_method none
_refine_ls_goodness_of_fit_ref 1.029
_refine_ls_hydrogen_treatment 'see text'
_refine_ls_matrix_type full
_refine_ls_number_parameters 165
_refine_ls_number_reflns 2357
_refine_ls_number_restraints 8
_refine_ls_restrained_S_all 1.028
_refine_ls_R_factor_all 0.0724
_refine_ls_R_factor_gt 0.0480
_refine_ls_shift/su_max 0.001
_refine_ls_shift/su_mean 0.000
_refine_ls_structure_factor_coef Fsqd
_refine_ls_weighting_details 'w=1/[\s^2^(Fo^2^)+(0.0417P)^2^+5.9611P] where P=(Fo^2^+2Fc^2^)/3'
_refine_ls_weighting_scheme calc
_refine_ls_wR_factor_ref 0.1171
_reflns_number_gt 1786
_reflns_number_total 2357
_reflns_threshold_expression >2sigma(I)
_cod_data_source_file qb0039.cif
_cod_data_source_block s3trol
_cod_original_sg_symbol_H-M 'P 21/c'
_cod_database_code 2007272
_cod_database_fobs_code 2007272

loop_
_symmetry_equiv_pos_as_xyz
'x, y, z'
'-x, y+1/2, -z+1/2'
'-x, -y, -z'
'x, -y-1/2, z-1/2'

loop_
_atom_site_label
_atom_site_fract_x
_atom_site_fract_y
_atom_site_fract_z
_atom_site_U_iso_or_equiv
_atom_site_adp_type
_atom_site_calc_flag
_atom_site_refinement_flags
_atom_site_occupancy
_atom_site_disorder_assembly
_atom_site_disorder_group
_atom_site_type_symbol
Br .50702(8) .33941(2) .47290(6) .02496(18) Uani d . 1 . . Br
O1 -.1945(6) .39233(18) -.1047(5) .0330(10) Uani d . 1 . . O
O2 -.3594(7) .4732(2) -.1207(6) .0515(13) Uani d . 1 . . O
N1 -.2134(7) .4434(2) -.1436(5) .0288(11) Uani d . 1 . . N
C1 -.0581(8) .4706(2) -.2187(5) .0266(12) Uani d D 1 . . C
C2 .0698(7) .4369(2) -.2944(5) .0247(12) Uani d D 1 . . C
C3 .2152(8) .4670(2) -.3590(6) .0297(13) Uani d D 1 . . C
H3A .3049 .4458 -.4115 .036 Uiso calc R 1 . . H
C4 .2339(9) .5267(2) -.3497(6) .0369(15) Uani d D 1 . . C
H4A .3351 .5461 -.3950 .044 Uiso calc R 1 . . H
C5 .1032(9) .5582(3) -.2734(6) .0375(15) Uani d D 1 . . C
H5A .1153 .5993 -.2662 .045 Uiso calc R 1 . . H
C6 -.0428(9) .5303(2) -.2088(6) .0345(14) Uani d D 1 . . C
H6A -.1330 .5518 -.1574 .041 Uiso calc R 1 . . H
C21 .0523(8) .3719(2) -.3221(6) .0211(11) Uani d . 1 . . C
H21A -.0938 .3618 -.3523 .025 Uiso calc R 1 . . H
H21B .1222 .3620 -.4090 .025 Uiso calc R 1 . . H
O11 .2702(6) .35141(17) .1215(4) .0296(9) Uani d . 1 . . O
H11 .3131 .3477 .2157 .044 Uiso calc R 1 . . H
C12 .4190(8) .3301(2) .0380(6) .0247(12) Uani d . 1 . . C
H12A .4228 .2872 .0415 .030 Uiso calc R 1 . . H
H12B .5558 .3451 .0826 .030 Uiso calc R 1 . . H
C13 .3601(8) .3507(2) -.1240(6) .0256(12) Uani d . 1 . . C
H13A .4510 .3326 -.1886 .031 Uiso calc R 1 . . H
H13B .3777 .3933 -.1280 .031 Uiso calc R 1 . . H
N14 .1411(6) .33521(18) -.1862(5) .0194(9) Uani d . 1 . . N
H14A .0643 .3416 -.1091 .023 Uiso calc R 1 . . H
C15 .1209(9) .2719(2) -.2307(6) .0252(12) Uani d . 1 . . C
H15A .1538 .2670 -.3349 .030 Uiso calc R 1 . . H
H15B .2205 .2489 -.1591 .030 Uiso calc R 1 . . H
C16 -.0910(9) .2493(2) -.2277(6) .0275(13) Uani d . 1 . . C
H16A -.1930 .2729 -.2955 .033 Uiso calc R 1 . . H
H16B -.1027 .2085 -.2635 .033 Uiso calc R 1 . . H
O17 -.1251(7) .2528(2) -.0754(4) .0418(11) Uani d . 1 . . O
H17 -.2247 .2317 -.0644 .063 Uiso calc R 1 . . H

loop_
_atom_site_aniso_label
_atom_site_aniso_U_11
_atom_site_aniso_U_22
_atom_site_aniso_U_33
_atom_site_aniso_U_12
_atom_site_aniso_U_13
_atom_site_aniso_U_23
Br .0255(3) .0247(3) .0247(3) -.0002(3) .0043(2) -.0004(2)
O1 .027(2) .032(2) .042(2) .0000(18) .0118(18) .0034(19)
O2 .037(3) .049(3) .074(3) .011(2) .022(2) -.002(3)
N1 .022(3) .034(3) .032(3) .001(2) .008(2) -.008(2)
C1 .025(3) .025(3) .028(3) .000(2) -.001(2) .001(2)
C2 .025(3) .022(3) .024(3) .002(2) -.003(2) .000(2)
C3 .030(3) .024(3) .034(3) -.002(2) .000(2) .007(2)
C4 .036(4) .031(3) .041(4) -.011(3) -.002(3) .010(3)
C5 .048(4) .020(3) .041(4) -.008(3) -.001(3) .002(3)
C6 .036(4) .022(3) .041(4) .009(3) -.005(3) -.007(3)
C21 .023(3) .023(3) .018(3) .004(2) .003(2) -.002(2)
O11 .032(2) .036(2) .0205(19) .0101(18) .0044(16) -.0005(17)
C12 .021(3) .026(3) .026(3) .002(2) -.002(2) .003(2)
C13 .018(3) .028(3) .028(3) -.001(2) -.003(2) .002(2)
N14 .020(2) .020(2) .020(2) -.0015(19) .0060(17) -.0022(18)
C15 .032(3) .018(3) .026(3) .001(2) .003(2) .000(2)
C16 .031(3) .024(3) .028(3) -.002(2) .004(2) .004(2)
O17 .048(3) .052(3) .026(2) -.024(2) .010(2) -.001(2)

loop_
_atom_type_symbol
_atom_type_description
_atom_type_scat_dispersion_real
_atom_type_scat_dispersion_imag
_atom_type_scat_source
C C 0.0033 0.0016 'International Tables Vol C Tables 4.2.6.8 and 6.1.1.4'
H H 0.0000 0.0000 'International Tables Vol C Tables 4.2.6.8 and 6.1.1.4'
O O 0.0106 0.0060 'International Tables Vol C Tables 4.2.6.8 and 6.1.1.4'
Br Br -0.2901 2.4595 'International Tables Vol C Tables 4.2.6.8 and 6.1.1.4'
N N 0.0061 0.0033 'International Tables Vol C Tables 4.2.6.8 and 6.1.1.4'

loop_
_geom_angle_atom_site_label_1
_geom_angle_atom_site_label_2
_geom_angle_atom_site_label_3
_geom_angle
O1 N1 O2 122.3(5)
O1 N1 C1 119.5(4)
O2 N1 C1 118.2(5)
C6 C1 C2 122.5(6)
C6 C1 N1 116.7(5)
C2 C1 N1 120.8(5)
C3 C2 C1 116.1(5)
C3 C2 C21 117.7(5)
C1 C2 C21 125.9(5)
C4 C3 C2 122.3(6)
C3 C4 C5 119.4(6)
C6 C5 C4 120.2(5)
C5 C6 C1 119.5(6)
N14 C21 C2 114.5(4)
O11 C12 C13 107.3(4)
C12 C13 N14 110.8(4)
C21 N14 C13 112.5(4)
C21 N14 C15 109.1(4)
C13 N14 C15 111.2(4)
C16 C15 N14 111.8(4)
O17 C16 C15 107.3(4)

loop_
_geom_bond_atom_site_label_1
_geom_bond_atom_site_label_2
_geom_bond_site_symmetry_2
_geom_bond_distance
_geom_bond_publ_flag
O1 N1 . 1.226(6) ?
O2 N1 . 1.233(6) ?
N1 C1 . 1.459(7) ?
C1 C6 . 1.382(7) ?
C1 C2 . 1.401(7) ?
C2 C3 . 1.388(8) ?
C2 C21 . 1.518(7) ?
C3 C4 . 1.383(7) ?
C4 C5 . 1.390(8) ?
C5 C6 . 1.367(8) ?
C21 N14 . 1.507(6) ?
O11 C12 . 1.417(7) ?
C12 C13 . 1.500(7) ?
C13 N14 . 1.510(7) ?
N14 C15 . 1.511(7) ?
C15 C16 . 1.506(8) ?
C16 O17 . 1.407(7) ?

loop_
_geom_hbond_atom_site_label_D
_geom_hbond_atom_site_label_H
_geom_hbond_atom_site_label_A
_geom_hbond_site_symmetry_A
_geom_hbond_distance_DH
_geom_hbond_distance_HA
_geom_hbond_distance_DA
_geom_hbond_angle_DHA
N14 H14A O1 . 0.93 2.08 2.786(7) 131
N14 H14A O11 . 0.93 2.27 2.742(5) 111
N14 H14A O17 . 0.93 2.45 2.876(6) 108
O11 H11 Br . 0.84 2.43 3.255(4) 168
O17 H17 Br 4_465 0.84 2.48 3.319(6) 174

loop_
_geom_torsion_atom_site_label_1
_geom_torsion_atom_site_label_2
_geom_torsion_atom_site_label_3
_geom_torsion_atom_site_label_4
_geom_torsion
O1 N1 C1 C6 -156.5(4)
O2 N1 C1 C6 23.0(6)
O1 N1 C1 C2 22.5(6)
O2 N1 C1 C2 -158.1(4)
C6 C1 C2 C3 0.3(2)
N1 C1 C2 C3 -178.6(4)
C6 C1 C2 C21 -174.6(4)
N1 C1 C2 C21 6.5(5)
C1 C2 C3 C4 0.1(2)
C21 C2 C3 C4 175.4(4)
C2 C3 C4 C5 -0.1(5)
C3 C4 C5 C6 -0.2(6)
C4 C5 C6 C1 0.5(6)
C2 C1 C6 C5 -0.6(5)
N1 C1 C6 C5 178.4(4)
C3 C2 C21 N14 105.1(4)
C1 C2 C21 N14 -80.1(5)
O11 C12 C13 N14 -52.2(6)
C2 C21 N14 C13 -54.0(6)
C2 C21 N14 C15 -177.9(4)
C12 C13 N14 C21 159.6(4)
C12 C13 N14 C15 -77.7(5)
C21 N14 C15 C16 -79.8(5)
C13 N14 C15 C16 155.5(4)
N14 C15 C16 O17 -63.5(6)

loop_
_cod_related_entry_id
_cod_related_entry_database
_cod_related_entry_code
1 ChemSpider 21137090
